data_9010616
loop_
_publ_author_name
'Grew, E. S.'
'Armbruster, T.'
'Medenbach, O.'
'Yates, M. G.'
'Carson, C. J.'

_publ_section_title
;
 Tassieite, (Na,_)Ca2(Mg,Fe2+,Fe3+)2(Fe3+,Mg)2(Fe2+,Mg)2(PO4)6*2H2O, a new
 hydrothermal wicksite-group mineral in fluorapatite nodules from granulite-
 facies paragneiss in the Larsemann Hills, Prydz Bay, East Antarctica
 Sample: 2
;
_journal_name_full 'The Canadian Mineralogist'
_journal_page_first 293
_journal_page_last 305
_journal_paper_doi 10.2113/gscanmin.45.2.293
_journal_volume 45
_journal_year 2007
_chemical_compound_source 'Larsemann Hills, Prydz Bay, East Antarctica'
_chemical_formula_sum 'Ca2 Fe3.314 H4 Mg2.686 Na0.463 O26 P6'
_chemical_name_mineral Tassieite
_space_group_IT_number 61
_symmetry_space_group_name_Hall '-P 2ac 2ab'
_symmetry_space_group_name_H-M 'P b c a'
_cell_angle_alpha 90
_cell_angle_beta 90
_cell_angle_gamma 90
_cell_formula_units_Z 4
_cell_length_a 12.4595
_cell_length_b 11.5955
_cell_length_c 12.7504
_cell_volume 1842.103
_database_code_amcsd 0006137
_exptl_crystal_density_diffrn 3.415
_cod_original_formula_sum 'Na.463 Ca2 Fe3.314 Mg2.686 P6 O26 H4'
_cod_database_code 9010616

loop_
_space_group_symop_operation_xyz
x,y,z
x,1/2-y,1/2+z
-x,1/2+y,1/2-z
1/2-x,1/2+y,z
1/2+x,1/2-y,-z
1/2+x,y,1/2-z
1/2-x,-y,1/2+z
-x,-y,-z

loop_
_atom_site_aniso_label
_atom_site_aniso_U_11
_atom_site_aniso_U_22
_atom_site_aniso_U_33
_atom_site_aniso_U_12
_atom_site_aniso_U_13
_atom_site_aniso_U_23
Na 0.04100 0.06500 0.04700 -0.01800 0.00000 0.03300
Ca 0.01760 0.01580 0.01100 -0.00090 0.00190 -0.00180
Fe2+1 0.01240 0.01660 0.00750 -0.00040 0.00080 -0.00170
Fe3+1 0.01240 0.01660 0.00750 -0.00040 0.00080 -0.00170
Mg1 0.01240 0.01660 0.00750 -0.00040 0.00080 -0.00170
Fe3+2 0.00940 0.01100 0.00610 -0.00010 -0.00040 0.00020
Mg2 0.00940 0.01100 0.00610 -0.00010 -0.00040 0.00020
Fe2+3 0.03740 0.01490 0.04120 0.00550 -0.02710 -0.00450
Mg3 0.03740 0.01490 0.04120 0.00550 -0.02710 -0.00450
P1 0.01170 0.01210 0.00820 0.00040 -0.00050 -0.00100
P2 0.01180 0.01370 0.00790 -0.00160 0.00160 0.00000
P3 0.01420 0.01210 0.00840 0.00070 -0.00120 0.00040
O1 0.01200 0.01800 0.01100 0.00300 -0.00100 -0.00200
O2 0.01700 0.01400 0.01300 -0.00100 -0.00200 0.00400
O3 0.01200 0.02000 0.00700 0.00300 0.00000 -0.00100
O4 0.01300 0.01600 0.00600 0.00100 0.00000 -0.00200
O5 0.01400 0.01400 0.00700 0.00000 0.00300 0.00000
O6 0.01300 0.01600 0.00800 0.00100 0.00100 0.00300
O7 0.01900 0.01400 0.01600 -0.00100 0.00400 -0.00200
O8 0.01300 0.01700 0.01000 0.00300 0.00000 0.00100
O9 0.01800 0.01500 0.01200 0.00000 0.00300 -0.00100
O10 0.01800 0.01600 0.01000 -0.00200 0.00400 0.00400
O11 0.01500 0.01400 0.00800 0.00000 -0.00200 0.00000
O12 0.02100 0.01300 0.01200 0.00000 -0.00500 -0.00100
Ow 0.02400 0.01700 0.02600 0.00600 0.00500 -0.00100

loop_
_atom_site_label
_atom_site_fract_x
_atom_site_fract_y
_atom_site_fract_z
_atom_site_occupancy
_atom_site_U_iso_or_equiv
_atom_site_type_symbol
_atom_site_attached_hydrogens
Na 0.00000 -0.50000 0.50000 0.46300 0.05066 Na 0
Ca 0.23841 0.00148 0.37498 1.00000 0.01482 Ca 0
Fe2+1 0.15147 -0.23132 0.20756 0.23200 0.01216 Fe 0
Fe3+1 0.15147 -0.23132 0.20756 0.08400 0.01216 Fe 0
Mg1 0.15147 -0.23132 0.20756 0.68400 0.01216 Mg 0
Fe3+2 0.16801 0.22717 0.54175 0.68400 0.00887 Fe 0
Mg2 0.16801 0.22717 0.54175 0.31600 0.00887 Mg 0
Fe2+3 0.01814 -0.46041 0.27722 0.65700 0.03116 Fe 0
Mg3 0.01814 -0.46041 0.27722 0.34300 0.03116 Mg 0
P1 0.10935 0.22866 0.79975 1.00000 0.01064 P 0
P2 0.40130 0.24099 0.44377 1.00000 0.01115 P 0
P3 0.26527 -0.02302 0.62460 1.00000 0.01153 P 0
O1 0.00300 0.28720 0.77250 1.00000 0.01355 O 0
O2 0.09080 0.10500 0.83530 1.00000 0.01469 O 0
O3 0.18120 0.22500 0.70160 1.00000 0.01305 O 0
O4 0.16550 0.30000 0.88480 1.00000 0.01165 O 0
O5 0.33560 0.24210 0.54560 1.00000 0.01140 O 0
O6 0.15250 -0.18320 0.36130 1.00000 0.01241 O 0
O7 0.40870 0.11580 0.40600 1.00000 0.01608 O 0
O8 0.01220 0.20620 0.53330 1.00000 0.01355 O 0
O9 0.19060 -0.41740 0.20380 1.00000 0.01494 O 0
O10 0.14910 -0.04150 0.18910 1.00000 0.01469 O 0
O11 0.19840 0.05570 0.55230 1.00000 0.01229 O 0
O12 0.17450 0.39600 0.54940 1.00000 0.01545 O 0
Ow 0.02680 0.00910 0.37880 1.00000 0.02242 O 0
H1 0.00700 0.05600 0.41400 1.00000 0.01773 H 0
H2 -0.00100 -0.06400 0.39400 1.00000 0.15705 H 0

loop_
_cod_changelog_entry_id
_cod_changelog_entry_author
_cod_changelog_entry_date
_cod_changelog_entry_text
1
;cod-tools version 3.8.0
Id: cif_guess_AMCSD_atom_types 9581 2023-05-17 12:35:41Z saulius
;
2023-05-18T08:43:27+03:00
;Derived atom types and hydrogen counts
from atom names that follow the AMCSD naming convention
(Wat == water, O-H == hydroxyl).
;

loop_
_cod_related_entry_id
_cod_related_entry_database
_cod_related_entry_code
1 AMCSD 0006137
